data_1540617
loop_
_publ_author_name
'Chang, Meng-Yang'
'Cheng, Yu-Chieh'

_publ_section_title
;
 Bi(OTf)3 Mediated exo-Olefin Isomerization of \a-Benzoyl
 \b-Styrylsulfones.
;
_journal_issue 22
_journal_name_full 'Organic letters'
_journal_page_first 5702
_journal_page_last 5705
_journal_paper_doi 10.1021/acs.orglett.5b03020
_journal_volume 17
_journal_year 2015
_chemical_formula_sum 'C30 H26 O3 S'
_chemical_formula_weight 466.57
_space_group_crystal_system monoclinic
_space_group_IT_number 7
_space_group_name_Hall 'P -2yac'
_space_group_name_H-M_alt 'P 1 n 1'
_symmetry_space_group_name_Hall 'P -2yac'
_symmetry_space_group_name_H-M 'P 1 n 1'
_atom_sites_solution_hydrogens geom
_audit_creation_method SHELXL-2014/6
_cell_angle_alpha 90
_cell_angle_beta 103.795(2)
_cell_angle_gamma 90
_cell_formula_units_Z 2
_cell_length_a 14.1880(6)
_cell_length_b 5.8892(3)
_cell_length_c 15.3276(6)
_cell_measurement_reflns_used 3680
_cell_measurement_temperature 296(2)
_cell_measurement_theta_max 23.7187
_cell_measurement_theta_min 2.7367
_cell_volume 1243.77(10)
_computing_cell_refinement 'SAINT V8.34A (Bruker AXS Inc., 2013)'
_computing_data_collection 'APEX2 (Bruker AXS, 2010)'
_computing_data_reduction 'SAINT V8.34A (Bruker AXS Inc., 2013)'
_computing_molecular_graphics 'SHELXTL (Sheldrick, 2008)'
_computing_publication_material SHELXTL
_computing_structure_refinement 'SHELXL-2014/6 (Sheldrick, 2014)'
_diffrn_ambient_temperature 296(2)
_diffrn_detector_area_resol_mean 8.3333
_diffrn_measured_fraction_theta_full 1.000
_diffrn_measured_fraction_theta_max 0.999
_diffrn_measurement_device_type 'Bruker APEX-II CCD'
_diffrn_measurement_method '\f and \w scans'
_diffrn_radiation_type MoK\a
_diffrn_radiation_wavelength 0.71073
_diffrn_reflns_av_R_equivalents 0.0217
_diffrn_reflns_av_unetI/netI 0.0288
_diffrn_reflns_laue_measured_fraction_full 1.000
_diffrn_reflns_laue_measured_fraction_max 0.999
_diffrn_reflns_limit_h_max 16
_diffrn_reflns_limit_h_min -17
_diffrn_reflns_limit_k_max 7
_diffrn_reflns_limit_k_min -7
_diffrn_reflns_limit_l_max 19
_diffrn_reflns_limit_l_min -15
_diffrn_reflns_number 10001
_diffrn_reflns_point_group_measured_fraction_full 0.863
_diffrn_reflns_point_group_measured_fraction_max 0.837
_diffrn_reflns_theta_full 25.242
_diffrn_reflns_theta_max 26.371
_diffrn_reflns_theta_min 1.758
_exptl_absorpt_coefficient_mu 0.159
_exptl_absorpt_correction_T_max 0.9485
_exptl_absorpt_correction_T_min 0.9095
_exptl_absorpt_correction_type multi-scan
_exptl_absorpt_process_details 'SADABS V2014/4 (Bruker AXS Inc.)'
_exptl_crystal_colour Colorless
_exptl_crystal_density_diffrn 1.246
_exptl_crystal_density_meas ?
_exptl_crystal_density_method 'not measured'
_exptl_crystal_description Lump
_exptl_crystal_F_000 492
_exptl_crystal_size_max 0.10
_exptl_crystal_size_mid 0.10
_exptl_crystal_size_min 0.08
_refine_diff_density_max 0.373
_refine_diff_density_min -0.297
_refine_diff_density_rms 0.097
_refine_ls_abs_structure_details
;
 Flack x determined using 1354 quotients [(I+)-(I-)]/[(I+)+(I-)]
 (Parsons, Flack and Wagner, Acta Cryst. B69 (2013) 249-259).
;
_refine_ls_abs_structure_Flack 0.03(3)
_refine_ls_extinction_method none
_refine_ls_goodness_of_fit_ref 1.158
_refine_ls_hydrogen_treatment constr
_refine_ls_matrix_type full
_refine_ls_number_parameters 309
_refine_ls_number_reflns 4254
_refine_ls_number_restraints 2
_refine_ls_restrained_S_all 1.158
_refine_ls_R_factor_all 0.0509
_refine_ls_R_factor_gt 0.0369
_refine_ls_shift/su_max 0.000
_refine_ls_shift/su_mean 0.000
_refine_ls_structure_factor_coef Fsqd
_refine_ls_weighting_details 'w=1/[\s^2^(Fo^2^)+(0.0769P)^2^] where P=(Fo^2^+2Fc^2^)/3'
_refine_ls_weighting_scheme calc
_refine_ls_wR_factor_gt 0.1020
_refine_ls_wR_factor_ref 0.1294
_reflns_Friedel_coverage 0.673
_reflns_friedel_fraction_full 0.725
_reflns_friedel_fraction_max 0.675
_reflns_number_gt 3633
_reflns_number_total 4254
_reflns_threshold_expression 'I > 2\s(I)'
_cod_data_source_file ol5b03020_si_004.cif
_cod_data_source_block 150531_0m_a
_cod_depositor_comments
;
The following automatic conversions were performed:

'_exptl_crystal_density_meas' value 'not measured' was changed to '?'
- the value is perceived as not measured.

Automatic conversion script
Id: cif_fix_values 4268 2015-11-12 08:31:59Z antanas 
;
_cod_database_code 1540617
_shelx_space_group_comment
;
The symmetry employed for this shelxl refinement is uniquely defined
by the following loop, which should always be used as a source of
symmetry information in preference to the above space-group names.
They are only intended as comments.
;
_shelxl_version_number 2014/6

loop_
_space_group_symop_operation_xyz
'x, y, z'
'x+1/2, -y, z+1/2'

loop_
_atom_site_label
_atom_site_type_symbol
_atom_site_fract_x
_atom_site_fract_y
_atom_site_fract_z
_atom_site_U_iso_or_equiv
_atom_site_adp_type
_atom_site_occupancy
_atom_site_site_symmetry_order
_atom_site_calc_flag
_atom_site_refinement_flags_posn
_atom_site_refinement_flags_adp
S1 S 0.65031(7) 0.99521(17) 0.62749(7) 0.0533(3) Uani 1 1 d . .
O1 O 0.6366(2) 1.2342(5) 0.6382(2) 0.0734(9) Uani 1 1 d . .
O2 O 0.7115(2) 0.9230(7) 0.5708(2) 0.0749(9) Uani 1 1 d . .
O3 O 0.4598(3) 1.1542(5) 0.48269(19) 0.0719(8) Uani 1 1 d . .
C1 C 0.6899(3) 0.8702(7) 0.7344(3) 0.0516(9) Uani 1 1 d . .
C2 C 0.6668(4) 0.9687(8) 0.8087(3) 0.0659(12) Uani 1 1 d . .
H2 H 0.6342 1.1068 0.8038 0.079 Uiso 1 1 calc R U
C3 C 0.6931(4) 0.8583(9) 0.8899(3) 0.0739(13) Uani 1 1 d . .
H3 H 0.6776 0.9237 0.9399 0.089 Uiso 1 1 calc R U
C4 C 0.7417(3) 0.6544(8) 0.8996(3) 0.0689(12) Uani 1 1 d . .
C5 C 0.7653(3) 0.5616(9) 0.8247(3) 0.0671(12) Uani 1 1 d . .
H5 H 0.7995 0.4256 0.8300 0.081 Uiso 1 1 calc R U
C6 C 0.7390(3) 0.6673(8) 0.7426(3) 0.0588(11) Uani 1 1 d . .
H6 H 0.7544 0.6017 0.6926 0.071 Uiso 1 1 calc R U
C7 C 0.7692(5) 0.5335(11) 0.9886(4) 0.101(2) Uani 1 1 d . .
H7A H 0.7234 0.5707 1.0235 0.152 Uiso 1 1 calc R U
H7B H 0.8329 0.5802 1.0204 0.152 Uiso 1 1 calc R U
H7C H 0.7687 0.3725 0.9787 0.152 Uiso 1 1 calc R U
C8 C 0.5319(2) 0.8633(6) 0.5837(2) 0.0450(8) Uani 1 1 d . .
H8 H 0.5391 0.6983 0.5801 0.054 Uiso 1 1 calc R U
C9 C 0.4640(2) 0.9194(6) 0.6422(2) 0.0441(8) Uani 1 1 d . .
H9 H 0.4393 1.0663 0.6377 0.053 Uiso 1 1 calc R U
C10 C 0.4354(2) 0.7823(6) 0.6996(2) 0.0445(8) Uani 1 1 d . .
C11 C 0.3642(2) 0.8665(6) 0.7500(2) 0.0480(8) Uani 1 1 d . .
C12 C 0.2992(3) 1.0372(8) 0.7158(4) 0.0689(12) Uani 1 1 d . .
H12 H 0.2977 1.0965 0.6593 0.083 Uiso 1 1 calc R U
C13 C 0.2358(4) 1.1220(10) 0.7646(4) 0.0883(16) Uani 1 1 d . .
H13 H 0.1938 1.2400 0.7412 0.106 Uiso 1 1 calc R U
C14 C 0.2353(4) 1.0325(10) 0.8465(4) 0.0870(17) Uani 1 1 d . .
H14 H 0.1926 1.0882 0.8788 0.104 Uiso 1 1 calc R U
C15 C 0.2964(4) 0.8644(11) 0.8801(3) 0.0855(16) Uani 1 1 d . .
H15 H 0.2955 0.8030 0.9358 0.103 Uiso 1 1 calc R U
C16 C 0.3615(3) 0.7794(9) 0.8329(3) 0.0709(12) Uani 1 1 d . .
H16 H 0.4036 0.6627 0.8577 0.085 Uiso 1 1 calc R U
C17 C 0.4731(4) 0.5461(7) 0.7202(3) 0.0647(11) Uani 1 1 d . .
H17A H 0.5020 0.4940 0.6733 0.097 Uiso 1 1 calc R U
H17B H 0.4205 0.4473 0.7244 0.097 Uiso 1 1 calc R U
H17C H 0.5209 0.5456 0.7763 0.097 Uiso 1 1 calc R U
C18 C 0.4932(3) 0.9627(6) 0.4893(3) 0.0487(9) Uani 1 1 d . .
C19 C 0.4961(2) 0.8279(6) 0.4083(2) 0.0435(8) Uani 1 1 d . .
C20 C 0.5413(3) 0.6178(6) 0.4105(2) 0.0496(9) Uani 1 1 d . .
H20 H 0.5716 0.5536 0.4655 0.060 Uiso 1 1 calc R U
C21 C 0.5418(3) 0.5033(7) 0.3318(3) 0.0532(9) Uani 1 1 d . .
H21 H 0.5726 0.3633 0.3345 0.064 Uiso 1 1 calc R U
C22 C 0.4965(3) 0.5951(7) 0.2484(2) 0.0519(9) Uani 1 1 d . .
C23 C 0.4514(3) 0.8058(8) 0.2462(3) 0.0583(10) Uani 1 1 d . .
H23 H 0.4212 0.8706 0.1913 0.070 Uiso 1 1 calc R U
C24 C 0.4511(3) 0.9189(7) 0.3249(3) 0.0530(9) Uani 1 1 d . .
H24 H 0.4203 1.0589 0.3222 0.064 Uiso 1 1 calc R U
C25 C 0.4960(3) 0.4681(8) 0.1649(3) 0.0605(11) Uani 1 1 d . .
C26 C 0.5728(4) 0.3310(10) 0.1568(3) 0.0810(14) Uani 1 1 d . .
H26 H 0.6274 0.3223 0.2043 0.097 Uiso 1 1 calc R U
C27 C 0.5702(5) 0.2071(12) 0.0800(4) 0.104(2) Uani 1 1 d . .
H27 H 0.6218 0.1127 0.0767 0.124 Uiso 1 1 calc R U
C28 C 0.4932(6) 0.2228(13) 0.0100(4) 0.108(2) Uani 1 1 d . .
H28 H 0.4934 0.1464 -0.0431 0.130 Uiso 1 1 calc R U
C29 C 0.4144(5) 0.3497(13) 0.0157(3) 0.105(2) Uani 1 1 d . .
H29 H 0.3597 0.3511 -0.0319 0.126 Uiso 1 1 calc R U
C30 C 0.4155(4) 0.4773(10) 0.0925(3) 0.0810(15) Uani 1 1 d . .
H30 H 0.3627 0.5682 0.0953 0.097 Uiso 1 1 calc R U

loop_
_atom_site_aniso_label
_atom_site_aniso_U_11
_atom_site_aniso_U_22
_atom_site_aniso_U_33
_atom_site_aniso_U_23
_atom_site_aniso_U_13
_atom_site_aniso_U_12
S1 0.0454(5) 0.0583(6) 0.0612(5) -0.0090(4) 0.0228(4) -0.0067(4)
O1 0.0767(19) 0.0517(17) 0.094(2) -0.0079(16) 0.0244(16) -0.0160(15)
O2 0.0541(16) 0.106(3) 0.0736(19) -0.0100(18) 0.0332(14) -0.0057(17)
O3 0.099(2) 0.0533(18) 0.0675(18) 0.0040(14) 0.0287(16) 0.0218(17)
C1 0.0402(18) 0.053(2) 0.062(2) -0.0155(18) 0.0143(15) -0.0075(17)
C2 0.070(3) 0.063(3) 0.067(3) -0.024(2) 0.021(2) 0.001(2)
C3 0.085(3) 0.083(4) 0.059(3) -0.023(2) 0.025(2) -0.007(3)
C4 0.064(3) 0.076(3) 0.062(3) -0.010(2) 0.0058(19) -0.016(2)
C5 0.053(2) 0.065(3) 0.079(3) -0.007(2) 0.007(2) 0.001(2)
C6 0.046(2) 0.067(3) 0.065(3) -0.023(2) 0.0154(18) -0.0019(19)
C7 0.107(5) 0.114(5) 0.079(4) 0.008(3) 0.013(3) -0.025(4)
C8 0.0436(18) 0.0397(19) 0.056(2) -0.0056(15) 0.0199(15) 0.0010(15)
C9 0.0425(18) 0.0415(19) 0.0512(19) -0.0077(15) 0.0169(15) 0.0020(15)
C10 0.0400(16) 0.044(2) 0.0520(19) -0.0100(15) 0.0164(14) -0.0017(15)
C11 0.0402(18) 0.050(2) 0.058(2) -0.0089(17) 0.0191(15) -0.0025(16)
C12 0.052(2) 0.071(3) 0.094(3) 0.013(2) 0.036(2) 0.012(2)
C13 0.068(3) 0.083(4) 0.131(4) 0.009(3) 0.056(3) 0.023(3)
C14 0.069(3) 0.097(4) 0.112(4) -0.026(3) 0.056(3) -0.002(3)
C15 0.085(3) 0.119(5) 0.065(3) -0.003(3) 0.042(2) 0.004(3)
C16 0.069(3) 0.085(3) 0.067(3) 0.003(2) 0.032(2) 0.011(2)
C17 0.072(3) 0.047(2) 0.086(3) 0.002(2) 0.039(2) 0.005(2)
C18 0.048(2) 0.045(2) 0.059(2) -0.0013(16) 0.0225(17) 0.0028(16)
C19 0.0378(16) 0.045(2) 0.0504(19) 0.0008(15) 0.0154(14) -0.0050(14)
C20 0.054(2) 0.047(2) 0.0484(19) 0.0008(17) 0.0145(16) -0.0034(17)
C21 0.065(2) 0.045(2) 0.054(2) -0.0027(17) 0.0223(19) -0.0008(17)
C22 0.054(2) 0.056(2) 0.049(2) -0.0060(18) 0.0176(17) -0.0135(18)
C23 0.055(2) 0.067(3) 0.050(2) 0.0058(19) 0.0083(17) 0.000(2)
C24 0.051(2) 0.051(2) 0.058(2) 0.0036(18) 0.0140(17) 0.0043(17)
C25 0.065(3) 0.070(3) 0.050(2) -0.0026(19) 0.020(2) -0.017(2)
C26 0.091(3) 0.094(4) 0.062(3) -0.017(2) 0.025(2) 0.001(3)
C27 0.124(5) 0.113(5) 0.075(4) -0.028(3) 0.024(4) 0.014(4)
C28 0.129(5) 0.128(5) 0.073(4) -0.045(3) 0.038(4) -0.014(5)
C29 0.115(5) 0.137(6) 0.058(3) -0.020(3) 0.011(3) -0.041(5)
C30 0.085(3) 0.102(4) 0.056(3) -0.007(2) 0.017(3) -0.022(3)

loop_
_atom_type_symbol
_atom_type_description
_atom_type_scat_dispersion_real
_atom_type_scat_dispersion_imag
_atom_type_scat_source
C C 0.0033 0.0016 'International Tables Vol C Tables 4.2.6.8 and 6.1.1.4'
O O 0.0106 0.0060 'International Tables Vol C Tables 4.2.6.8 and 6.1.1.4'
S S 0.1246 0.1234 'International Tables Vol C Tables 4.2.6.8 and 6.1.1.4'
H H 0.0000 0.0000 'International Tables Vol C Tables 4.2.6.8 and 6.1.1.4'

loop_
_geom_angle_atom_site_label_1
_geom_angle_atom_site_label_2
_geom_angle_atom_site_label_3
_geom_angle
O2 S1 O1 118.6(2)
O2 S1 C1 109.6(2)
O1 S1 C1 109.0(2)
O2 S1 C8 106.76(18)
O1 S1 C8 108.74(19)
C1 S1 C8 102.98(17)
C6 C1 C2 120.2(4)
C6 C1 S1 119.4(3)
C2 C1 S1 120.3(3)
C3 C2 C1 118.7(4)
C3 C2 H2 120.7
C1 C2 H2 120.7
C2 C3 C4 122.1(4)
C2 C3 H3 118.9
C4 C3 H3 118.9
C3 C4 C5 118.1(4)
C3 C4 C7 121.7(5)
C5 C4 C7 120.3(5)
C6 C5 C4 121.0(4)
C6 C5 H5 119.5
C4 C5 H5 119.5
C1 C6 C5 119.9(4)
C1 C6 H6 120.0
C5 C6 H6 120.0
C4 C7 H7A 109.5
C4 C7 H7B 109.5
H7A C7 H7B 109.5
C4 C7 H7C 109.5
H7A C7 H7C 109.5
H7B C7 H7C 109.5
C9 C8 C18 110.0(3)
C9 C8 S1 110.6(2)
C18 C8 S1 105.9(2)
C9 C8 H8 110.1
C18 C8 H8 110.1
S1 C8 H8 110.1
C10 C9 C8 127.1(3)
C10 C9 H9 116.5
C8 C9 H9 116.5
C9 C10 C11 119.5(3)
C9 C10 C17 123.8(3)
C11 C10 C17 116.7(3)
C16 C11 C12 117.2(4)
C16 C11 C10 121.6(3)
C12 C11 C10 121.2(4)
C11 C12 C13 121.1(5)
C11 C12 H12 119.4
C13 C12 H12 119.4
C14 C13 C12 120.1(5)
C14 C13 H13 119.9
C12 C13 H13 119.9
C15 C14 C13 119.8(5)
C15 C14 H14 120.1
C13 C14 H14 120.1
C14 C15 C16 121.0(5)
C14 C15 H15 119.5
C16 C15 H15 119.5
C11 C16 C15 120.8(4)
C11 C16 H16 119.6
C15 C16 H16 119.6
C10 C17 H17A 109.5
C10 C17 H17B 109.5
H17A C17 H17B 109.5
C10 C17 H17C 109.5
H17A C17 H17C 109.5
H17B C17 H17C 109.5
O3 C18 C19 120.9(3)
O3 C18 C8 118.4(3)
C19 C18 C8 120.7(3)
C20 C19 C24 118.2(3)
C20 C19 C18 124.1(3)
C24 C19 C18 117.7(3)
C21 C20 C19 120.7(3)
C21 C20 H20 119.6
C19 C20 H20 119.6
C20 C21 C22 120.9(4)
C20 C21 H21 119.6
C22 C21 H21 119.6
C23 C22 C21 118.4(3)
C23 C22 C25 121.4(4)
C21 C22 C25 120.2(4)
C24 C23 C22 120.4(3)
C24 C23 H23 119.8
C22 C23 H23 119.8
C23 C24 C19 121.4(4)
C23 C24 H24 119.3
C19 C24 H24 119.3
C26 C25 C30 117.7(4)
C26 C25 C22 122.1(4)
C30 C25 C22 120.3(5)
C27 C26 C25 121.6(5)
C27 C26 H26 119.2
C25 C26 H26 119.2
C28 C27 C26 119.9(6)
C28 C27 H27 120.0
C26 C27 H27 120.0
C27 C28 C29 120.7(5)
C27 C28 H28 119.7
C29 C28 H28 119.7
C28 C29 C30 120.3(6)
C28 C29 H29 119.8
C30 C29 H29 119.8
C25 C30 C29 119.7(6)
C25 C30 H30 120.2
C29 C30 H30 120.2

loop_
_geom_bond_atom_site_label_1
_geom_bond_atom_site_label_2
_geom_bond_distance
S1 O2 1.432(3)
S1 O1 1.435(3)
S1 C1 1.762(4)
S1 C8 1.827(4)
O3 C18 1.218(4)
C1 C6 1.374(6)
C1 C2 1.385(5)
C2 C3 1.374(7)
C2 H2 0.9300
C3 C4 1.375(7)
C3 H3 0.9300
C4 C5 1.382(7)
C4 C7 1.506(8)
C5 C6 1.374(7)
C5 H5 0.9300
C6 H6 0.9300
C7 H7A 0.9600
C7 H7B 0.9600
C7 H7C 0.9600
C8 C9 1.500(5)
C8 C18 1.536(5)
C8 H8 0.9800
C9 C10 1.327(5)
C9 H9 0.9300
C10 C11 1.495(4)
C10 C17 1.497(6)
C11 C16 1.380(5)
C11 C12 1.381(6)
C12 C13 1.391(7)
C12 H12 0.9300
C13 C14 1.364(8)
C13 H13 0.9300
C14 C15 1.336(8)
C14 H14 0.9300
C15 C16 1.394(6)
C15 H15 0.9300
C16 H16 0.9300
C17 H17A 0.9600
C17 H17B 0.9600
C17 H17C 0.9600
C18 C19 1.483(5)
C19 C20 1.391(5)
C19 C24 1.392(5)
C20 C21 1.383(5)
C20 H20 0.9300
C21 C22 1.396(6)
C21 H21 0.9300
C22 C23 1.394(6)
C22 C25 1.480(6)
C23 C24 1.378(6)
C23 H23 0.9300
C24 H24 0.9300
C25 C26 1.385(7)
C25 C30 1.391(7)
C26 C27 1.377(7)
C26 H26 0.9300
C27 C28 1.339(9)
C27 H27 0.9300
C28 C29 1.365(10)
C28 H28 0.9300
C29 C30 1.393(8)
C29 H29 0.9300
C30 H30 0.9300
